data_1556343
loop_
_publ_author_name
'Ternel, J\'er\'emy'
'Roussel, Pascal'
'Agbossou-Niedercorn, Francine'
'Gauvin, R\'egis M.'

_publ_section_title
;
 Dismantling the salen framework: design of new asymmetric silylcyanation
 catalysts
;
_journal_issue 3
_journal_name_full 'Catal. Sci. Technol.'
_journal_page_first 580
_journal_paper_doi 10.1039/C2CY20818K
_journal_volume 3
_journal_year 2013
_chemical_absolute_configuration ad
_chemical_formula_moiety 'C56 H78 Al Cl N4 O6 S2, 4(C6 H6)'
_chemical_formula_sum 'C80 H102 Al Cl N4 O6 S2'
_chemical_formula_weight 1342.28
_space_group_IT_number 92
_space_group_name_Hall 'P 4abw 2nw'
_space_group_name_H-M_alt 'P 41 21 2'
_symmetry_cell_setting tetragonal
_symmetry_space_group_name_Hall 'P 4abw 2nw'
_symmetry_space_group_name_H-M 'P 41 21 2'
_atom_sites_solution_hydrogens difmap
_atom_sites_solution_primary other
_cell_angle_alpha 90
_cell_angle_beta 90
_cell_angle_gamma 90
_cell_formula_units_Z 4
_cell_length_a 13.6143(3)
_cell_length_b 13.6143(3)
_cell_length_c 38.6616(8)
_cell_measurement_reflns_used 9989
_cell_measurement_temperature 100
_cell_measurement_theta_max 25
_cell_measurement_theta_min 2
_cell_volume 7165.9(3)
_computing_cell_refinement 'Apex2 (Bruker AXS, 2006)'
_computing_data_collection 'Apex2 (Bruker AXS, 2006)'
_computing_data_reduction 'Apex2 (Bruker AXS, 2006)'
_computing_molecular_graphics 'CAMERON (Watkin et al., 1996)'
_computing_publication_material 'CRYSTALS (Betteridge et al., 2003)'
_computing_structure_refinement 'CRYSTALS (Betteridge et al., 2003)'
_computing_structure_solution 'Superflip (Palatinus & Chapuis, 2007)'
_diffrn_ambient_temperature 100
_diffrn_measured_fraction_theta_full 0.997
_diffrn_measured_fraction_theta_max 0.997
_diffrn_measurement_device Area
_diffrn_measurement_device_type 'Bruker Kappa Apex2'
_diffrn_measurement_method '\f & \w scans'
_diffrn_radiation_monochromator graphite
_diffrn_radiation_type 'Mo K\a'
_diffrn_radiation_wavelength 0.71073
_diffrn_reflns_av_R_equivalents 0.075
_diffrn_reflns_limit_h_max 13
_diffrn_reflns_limit_h_min -18
_diffrn_reflns_limit_k_max 17
_diffrn_reflns_limit_k_min -18
_diffrn_reflns_limit_l_max 51
_diffrn_reflns_limit_l_min -51
_diffrn_reflns_number 76565
_diffrn_reflns_theta_full 28.273
_diffrn_reflns_theta_max 28.273
_diffrn_reflns_theta_min 1.586
_diffrn_standards_number 0
_exptl_absorpt_coefficient_mu 0.180
_exptl_absorpt_correction_T_max 0.98
_exptl_absorpt_correction_T_min 0.75
_exptl_absorpt_correction_type multi-scan
_exptl_absorpt_process_details 'SADABS (Siemens, 1996)'
_exptl_crystal_colour 'pale yellow'
_exptl_crystal_density_diffrn 1.244
_exptl_crystal_density_method 'not measured'
_exptl_crystal_description irregular
_exptl_crystal_F_000 2880
_exptl_crystal_size_max 0.200
_exptl_crystal_size_mid 0.140
_exptl_crystal_size_min 0.120
_refine_diff_density_max 0.92
_refine_diff_density_min -0.42
_refine_ls_abs_structure_details 'Flack (1983), 3766 Friedel-pairs'
_refine_ls_abs_structure_Flack 0.09(14)
_refine_ls_extinction_method None
_refine_ls_goodness_of_fit_ref 1.0916
_refine_ls_hydrogen_treatment constr
_refine_ls_matrix_type full
_refine_ls_number_parameters 431
_refine_ls_number_reflns 4383
_refine_ls_number_restraints 22
_refine_ls_R_factor_all 0.1165
_refine_ls_R_factor_gt 0.0828
_refine_ls_shift/su_max 0.0010284
_refine_ls_shift/su_mean 0.0000595
_refine_ls_structure_factor_coef F
_refine_ls_weighting_details
;
Method, part 1, Chebychev polynomial, (Watkin, 1994, Prince, 1982)
[weight] = 1.0/[A~0~*T~0~(x)+A~1~*T~1~(x) ... +A~n-1~]*T~n-1~(x)]
where A~i~ are the Chebychev coefficients listed below and x= Fcalc/Fmax
Method = Robust Weighting (Prince, 1982)
W = [weight] * [1-(deltaF/6*sigmaF)^2^]^2^
A~i~ are:
0.560 0.661 0.224
;
_refine_ls_weighting_scheme calc
_refine_ls_wR_factor_all 0.1720
_refine_ls_wR_factor_gt 0.0849
_refine_ls_wR_factor_ref 0.0751
_reflns_limit_h_max 12
_reflns_limit_h_min -12
_reflns_limit_k_max 18
_reflns_limit_k_min 0
_reflns_limit_l_max 51
_reflns_limit_l_min 0
_reflns_number_gt 5918
_reflns_number_total 8870
_reflns_threshold_expression I>2.0\s(I)
_oxford_diffrn_Wilson_B_factor 0.00
_oxford_diffrn_Wilson_scale 0.00
_oxford_refine_ls_r_factor_ref 0.0713
_oxford_refine_ls_scale 0.06366(18)
_oxford_reflns_number_all 8839
_oxford_reflns_threshold_expression_ref I>3.0\s(I)
_cod_data_source_file c2cy20818k.txt
_cod_data_source_block 1
_cod_depositor_comments
;
The following automatic conversions were performed:

data item '_atom_sites_solution_primary' value 'Other' was changed to
'other' in accordance with the
/home/saulius/struct/COD-crude-data/automatic-downloads/DataCite-retrospective/RSC/depositions/lib/dictionaries/cif_core.dic
dictionary named 'cif_core.dic' version 2.4.2 last updated on
2011-04-26.

Automatic conversion script
Id: cif_fix_values 6909 2019-04-08 15:41:33Z antanas 
;
_cod_original_sg_symbol_H-M 'P 41 21 2 '
_cod_original_formula_sum 'C80 H102 Al1 Cl1 N4 O6 S2'
_cod_database_code 1556343

loop_
_symmetry_equiv_pos_as_xyz
x,y,z
-y+1/2,x+1/2,z+1/4
-x,-y,z+1/2
y+1/2,-x+1/2,z+3/4
-x+1/2,y+1/2,-z+1/4
y,x,-z
x+1/2,-y+1/2,-z+3/4
-y,-x,-z+1/2

loop_
_atom_site_label
_atom_site_type_symbol
_atom_site_fract_x
_atom_site_fract_y
_atom_site_fract_z
_atom_site_U_iso_or_equiv
_atom_site_occupancy
_atom_site_adp_type
_atom_site_refinement_flags_posn
_atom_site_refinement_flags_adp
Cl1 Cl -0.25832(8) -0.25832(8) -0.5000 0.0428 1.0000 Uani S T
Al1 Al -0.37357(9) -0.37357(9) -0.5000 0.0275 1.0000 Uani S T
S1 S -0.21987(10) -0.21697(11) -0.38422(3) 0.0436 1.0000 Uani . .
O1 O -0.4887(2) -0.3590(2) -0.47940(6) 0.0314 1.0000 Uani . .
N1 N -0.3113(3) -0.4262(3) -0.45499(8) 0.0290 1.0000 Uani . .
C1 C -0.2029(3) -0.4376(4) -0.44957(10) 0.0338 1.0000 Uani . .
C2 C -0.3671(4) -0.4615(3) -0.43143(10) 0.0328 1.0000 Uani . .
C3 C -0.1653(3) -0.3821(4) -0.41757(11) 0.0351 1.0000 Uani . .
N2 N -0.1899(3) -0.2778(3) -0.41895(9) 0.0374 1.0000 Uani . .
C4 C -0.6821(3) -0.4052(4) -0.51652(11) 0.0381 1.0000 Uani . .
C5 C -0.5315(3) -0.4170(3) -0.45600(9) 0.0322 1.0000 Uani . .
C6 C -0.4724(3) -0.4668(4) -0.43163(9) 0.0327 1.0000 Uani . .
C7 C -0.0532(4) -0.3959(4) -0.41443(13) 0.0449 1.0000 Uani . .
O2 O -0.2238(4) -0.1164(3) -0.39228(10) 0.0717 1.0000 Uani . .
O3 O -0.1522(3) -0.2464(4) -0.35592(8) 0.0692 1.0000 Uani . .
C8 C -0.0607(4) -0.5576(4) -0.44409(12) 0.0442 1.0000 Uani . .
C9 C -0.6937(4) -0.2665(4) -0.47380(13) 0.0504 1.0000 Uani . .
C10 C -0.1731(4) -0.5452(4) -0.44725(12) 0.0411 1.0000 Uani . .
C11 C -0.3369(5) -0.2581(5) -0.37057(13) 0.0622 1.0000 Uani . .
C12 C -0.6342(4) -0.4283(4) -0.45423(10) 0.0376 1.0000 Uani . .
C13 C -0.5141(4) -0.5270(4) -0.40647(11) 0.0488 1.0000 Uani . .
C14 C -0.6710(4) -0.4924(5) -0.42923(12) 0.0524 1.0000 Uani . .
C15 C -0.7052(3) -0.3756(4) -0.47887(11) 0.0350 1.0000 Uani . .
C16 C -0.0241(4) -0.5021(4) -0.41317(13) 0.0453 1.0000 Uani . .
C17 C -0.6116(5) -0.5435(5) -0.40542(13) 0.0651 1.0000 Uani . .
C18 C -0.8134(4) -0.4010(5) -0.47227(13) 0.0530 1.0000 Uani . .
C19 C -0.4163(5) -0.2300(6) -0.39155(16) 0.0673 1.0000 Uani . .
C20 C -0.3514(6) -0.3108(5) -0.34166(17) 0.0765 1.0000 Uani . .
C21 C -0.5099(5) -0.2622(7) -0.38224(17) 0.0843 1.0000 Uani . .
C22 C -0.5245(6) -0.3170(6) -0.3535(2) 0.0766 1.0000 Uani . .
C23 C -0.6584(6) -0.6216(9) -0.3803(2) 0.1084 1.0000 Uani D .
C24 C -0.0107(6) -0.5836(6) -0.28795(18) 0.0875 1.0000 Uani D .
C25 C -0.7650(6) -0.5994(9) -0.3728(2) 0.1239 1.0000 Uani . .
C26 C 0.3827(6) -0.3827(6) -0.250000(7) 0.0990 1.0000 Uani DS T
C27 C -0.1031(6) -0.5427(6) -0.29333(19) 0.0930 1.0000 Uani D .
C28 C 0.0757(6) -0.5374(7) -0.29740(18) 0.0938 1.0000 Uani D .
C29 C -0.4494(7) -0.3421(6) -0.3334(2) 0.0880 1.0000 Uani . .
C30 C 0.2848(5) -0.4098(6) -0.2473(2) 0.0959 1.0000 Uani D .
C31 C 0.2144(7) -0.3360(6) -0.2472(3) 0.1268 1.0000 Uani D .
C32 C -0.1036(8) -0.4544(7) -0.3111(2) 0.1120 1.0000 Uani D .
C33 C -0.0180(8) -0.4042(6) -0.31837(19) 0.1084 1.0000 Uani D .
C34 C 0.0722(8) -0.4472(6) -0.3121(2) 0.0962 1.0000 Uani D .
C35 C 0.5179(10) -0.6377(8) -0.2708(2) 0.1433 1.0000 Uani D .
C36 C -0.6281(7) -0.3506(9) -0.3433(3) 0.1426 1.0000 Uani . .
C37 C 0.2380(7) -0.2380(7) -0.250000(7) 0.1567 1.0000 Uani DS T
C38 C 0.5114(9) -0.6439(7) -0.2351(2) 0.1347 1.0000 Uani D .
C39 C 0.5832(8) -0.5696(7) -0.28487(19) 0.1277 1.0000 Uani D .
C40 C -0.5951(7) -0.6363(11) -0.3478(2) 0.1636 1.0000 Uani D .
C41 C -0.6297(8) -0.7189(12) -0.3940(6) 0.2632 1.0000 Uani . .
H2 H -0.1724 -0.4083 -0.4694 0.0394 1.0000 Uiso R .
H3 H -0.3353 -0.4869 -0.4111 0.0434 1.0000 Uiso R .
H4 H -0.1960 -0.4081 -0.3972 0.0431 1.0000 Uiso R .
H5 H -0.1894 -0.2477 -0.4388 0.0467 1.0000 Uiso R .
H6 H -0.6889 -0.4750 -0.5187 0.0492 1.0000 Uiso R .
H7 H -0.6160 -0.3864 -0.5221 0.0492 1.0000 Uiso R .
H8 H -0.7268 -0.3731 -0.5321 0.0492 1.0000 Uiso R .
H9 H -0.0289 -0.3617 -0.3944 0.0514 1.0000 Uiso R .
H10 H -0.0216 -0.3650 -0.4337 0.0514 1.0000 Uiso R .
H11 H -0.0294 -0.5332 -0.4647 0.0565 1.0000 Uiso R .
H12 H -0.0451 -0.6260 -0.4415 0.0565 1.0000 Uiso R .
H13 H -0.6263 -0.2492 -0.4776 0.0602 1.0000 Uiso R .
H14 H -0.7125 -0.2489 -0.4507 0.0602 1.0000 Uiso R .
H15 H -0.7345 -0.2320 -0.4901 0.0602 1.0000 Uiso R .
H16 H -0.2047 -0.5753 -0.4277 0.0506 1.0000 Uiso R .
H17 H -0.1960 -0.5788 -0.4675 0.0506 1.0000 Uiso R .
H18 H -0.4723 -0.5581 -0.3897 0.0604 1.0000 Uiso R .
H19 H -0.7406 -0.5026 -0.4282 0.0650 1.0000 Uiso R .
H20 H 0.0461 -0.5064 -0.4123 0.0526 1.0000 Uiso R .
H21 H -0.0498 -0.5312 -0.3924 0.0526 1.0000 Uiso R .
H22 H -0.8220 -0.4711 -0.4731 0.0649 1.0000 Uiso R .
H23 H -0.8537 -0.3708 -0.4896 0.0649 1.0000 Uiso R .
H24 H -0.8324 -0.3775 -0.4498 0.0649 1.0000 Uiso R .
H25 H -0.4065 -0.1905 -0.4119 0.0855 1.0000 Uiso R .
H26 H -0.2976 -0.3287 -0.3268 0.1143 1.0000 Uiso R .
H27 H -0.5651 -0.2446 -0.3964 0.1094 1.0000 Uiso R .
H28 H -0.0051 -0.6478 -0.2777 0.1159 1.0000 Uiso R .
H29 H -0.8018 -0.6269 -0.3918 0.1728 1.0000 Uiso R .
H30 H -0.7770 -0.5301 -0.3716 0.1728 1.0000 Uiso R .
H31 H -0.7857 -0.6299 -0.3516 0.1728 1.0000 Uiso R .
H32 H 0.4327 -0.4327 -0.2500 0.1205 1.0000 Uiso RS .
H33 H -0.1625 -0.5722 -0.2848 0.1349 1.0000 Uiso R .
H34 H -0.4606 -0.3798 -0.3127 0.1059 1.0000 Uiso R .
H35 H 0.2667 -0.4781 -0.2470 0.1193 1.0000 Uiso R .
H36 H 0.1473 -0.3559 -0.2442 0.1439 1.0000 Uiso R .
H37 H -0.1655 -0.4284 -0.3189 0.1438 1.0000 Uiso R .
H38 H -0.0203 -0.3390 -0.3278 0.1368 1.0000 Uiso R .
H39 H 0.4743 -0.6772 -0.2846 0.2035 1.0000 Uiso R .
H40 H -0.6721 -0.3370 -0.3621 0.1629 1.0000 Uiso R .
H41 H -0.6484 -0.3146 -0.3232 0.1629 1.0000 Uiso R .
H42 H -0.6300 -0.4200 -0.3383 0.1629 1.0000 Uiso R .
H43 H 0.1884 -0.1884 -0.2500 0.1718 1.0000 Uiso RS .
H44 H 0.4692 -0.6903 -0.2237 0.1609 1.0000 Uiso R .
H45 H 0.5876 -0.5655 -0.3096 0.1683 1.0000 Uiso R .
H46 H -0.5282 -0.6484 -0.3541 0.1856 1.0000 Uiso R .
H47 H -0.6217 -0.6929 -0.3364 0.1856 1.0000 Uiso R .
H48 H -0.5980 -0.5808 -0.3323 0.1856 1.0000 Uiso R .
H49 H -0.6872 -0.7450 -0.4050 0.2569 1.0000 Uiso R .
H50 H -0.6070 -0.7640 -0.3767 0.2569 1.0000 Uiso R .
H51 H -0.5792 -0.7087 -0.4109 0.2569 1.0000 Uiso R .
H52 H 0.1392 -0.5662 -0.2934 0.1302 1.0000 Uiso R .
H53 H 0.1327 -0.4147 -0.3181 0.1275 1.0000 Uiso R .

loop_
_atom_site_aniso_label
_atom_site_aniso_U_11
_atom_site_aniso_U_22
_atom_site_aniso_U_33
_atom_site_aniso_U_23
_atom_site_aniso_U_13
_atom_site_aniso_U_12
Cl1 0.0425(6) 0.0425(6) 0.0434(7) 0.0147(6) -0.0147(6) -0.0073(7)
Al1 0.0301(6) 0.0301(6) 0.0222(7) 0.0016(5) -0.0016(5) 0.0028(7)
S1 0.0394(8) 0.0490(9) 0.0423(5) -0.0108(6) -0.0001(5) -0.0005(6)
O1 0.0333(18) 0.0375(18) 0.0235(12) -0.0013(13) -0.0005(12) 0.0051(14)
N1 0.029(2) 0.034(2) 0.0232(15) 0.0005(15) 0.0011(14) 0.0051(16)
C1 0.033(3) 0.041(3) 0.0275(18) 0.0068(18) -0.0014(18) 0.009(2)
C2 0.046(3) 0.034(3) 0.0189(17) -0.0022(17) 0.0004(19) 0.006(2)
C3 0.027(3) 0.048(3) 0.0305(18) 0.006(2) -0.0023(18) 0.001(2)
N2 0.043(2) 0.040(2) 0.0297(16) 0.0043(16) 0.0012(15) 0.0048(19)
C4 0.029(3) 0.055(3) 0.0301(19) 0.000(2) -0.0011(19) -0.002(2)
C5 0.036(3) 0.039(3) 0.0210(17) -0.0071(18) 0.0050(17) 0.005(2)
C6 0.029(3) 0.052(3) 0.0173(15) 0.0006(18) 0.0015(17) 0.0015(19)
C7 0.030(3) 0.058(4) 0.047(2) 0.013(2) -0.007(2) 0.004(2)
O2 0.099(3) 0.065(3) 0.051(2) -0.012(2) 0.008(2) -0.016(2)
O3 0.068(3) 0.105(4) 0.0347(16) -0.002(2) -0.0122(17) 0.002(2)
C8 0.043(3) 0.046(3) 0.044(2) 0.015(2) 0.008(2) 0.013(2)
C9 0.031(3) 0.078(4) 0.042(2) -0.005(2) 0.004(2) 0.007(3)
C10 0.037(3) 0.046(3) 0.041(2) 0.005(2) 0.002(2) 0.010(2)
C11 0.088(5) 0.060(4) 0.039(2) -0.013(3) 0.003(3) -0.008(3)
C12 0.035(3) 0.053(3) 0.0243(19) -0.0023(19) 0.0059(18) 0.002(2)
C13 0.040(3) 0.076(4) 0.0301(19) 0.010(2) 0.010(2) -0.003(3)
C14 0.029(3) 0.093(5) 0.036(2) 0.012(3) 0.007(2) -0.002(3)
C15 0.027(3) 0.045(3) 0.033(2) -0.003(2) 0.0031(18) 0.009(2)
C16 0.032(3) 0.051(3) 0.054(3) 0.016(2) -0.002(2) 0.006(2)
C17 0.056(4) 0.102(5) 0.037(2) 0.030(3) 0.011(2) 0.006(3)
C18 0.041(3) 0.074(4) 0.044(2) 0.007(3) 0.008(2) 0.003(3)
C19 0.051(4) 0.094(5) 0.057(3) -0.017(3) -0.009(3) 0.012(3)
C20 0.074(5) 0.088(5) 0.068(4) 0.019(3) 0.003(3) 0.005(4)
C21 0.049(4) 0.147(8) 0.057(3) -0.022(4) 0.001(3) 0.015(4)
C22 0.059(5) 0.080(5) 0.090(5) -0.033(4) 0.014(4) 0.005(4)
C23 0.057(5) 0.159(9) 0.109(6) 0.092(6) -0.001(4) -0.014(5)
C24 0.110(7) 0.083(5) 0.070(4) 0.003(4) -0.020(4) -0.024(5)
C25 0.056(5) 0.211(11) 0.105(6) 0.076(7) 0.026(4) -0.008(6)
C26 0.092(5) 0.092(5) 0.113(8) 0.006(5) 0.006(5) -0.016(7)
C27 0.101(7) 0.101(7) 0.077(5) -0.005(5) -0.012(4) -0.002(5)
C28 0.102(7) 0.113(7) 0.066(4) 0.009(4) -0.017(4) -0.030(6)
C29 0.096(7) 0.075(5) 0.094(5) 0.014(4) 0.031(5) 0.019(4)
C30 0.097(6) 0.095(6) 0.095(5) -0.009(5) 0.012(5) -0.021(5)
C31 0.079(6) 0.182(11) 0.120(7) -0.073(8) -0.003(6) -0.020(7)
C32 0.115(8) 0.129(9) 0.092(6) 0.027(6) -0.009(5) 0.019(6)
C33 0.200(12) 0.068(6) 0.057(4) -0.002(4) 0.011(6) 0.009(7)
C34 0.121(8) 0.087(7) 0.080(5) -0.013(4) -0.005(5) 0.006(6)
C35 0.268(16) 0.105(8) 0.057(4) 0.010(5) 0.009(7) 0.039(9)
C36 0.061(6) 0.189(11) 0.178(10) -0.080(9) 0.036(6) -0.031(6)
C37 0.139(8) 0.139(8) 0.191(16) -0.103(10) -0.103(10) 0.040(11)
C38 0.209(12) 0.117(8) 0.078(5) -0.007(5) 0.017(7) 0.108(8)
C39 0.202(12) 0.132(9) 0.049(4) -0.004(5) 0.002(6) 0.104(8)
C40 0.157(11) 0.215(14) 0.119(8) 0.104(9) 0.059(8) 0.014(10)
C41 0.068(6) 0.231(17) 0.49(3) 0.29(2) 0.036(12) 0.000(9)

loop_
_atom_type_symbol
_atom_type_scat_dispersion_real
_atom_type_scat_dispersion_imag
_atom_type_scat_Cromer_Mann_a1
_atom_type_scat_Cromer_Mann_b1
_atom_type_scat_Cromer_Mann_a2
_atom_type_scat_Cromer_Mann_b2
_atom_type_scat_Cromer_Mann_a3
_atom_type_scat_Cromer_Mann_b3
_atom_type_scat_Cromer_Mann_a4
_atom_type_scat_Cromer_Mann_b4
_atom_type_scat_Cromer_Mann_c
_atom_type_scat_source
C 0.0033 0.0016 2.3100 20.8439 1.0200 10.2075 1.5886 0.5687 0.8650 51.6512 0.2156 'International Tables Vol C 4.2.6.8 and 6.1.1.4'
H 0.0000 0.0000 0.4930 10.5109 0.3229 26.1257 0.1402 3.1424 0.0408 57.7998 0.0030 'International Tables Vol C 4.2.6.8 and 6.1.1.4'
N 0.0061 0.0033 12.2126 0.0057 3.1322 9.8933 2.0125 28.9975 1.1663 0.5826 -11.5290 'International Tables Vol C 4.2.6.8 and 6.1.1.4'
O 0.0106 0.0060 3.0485 13.2771 2.2868 5.7011 1.5463 0.3239 0.8670 32.9089 0.2508 'International Tables Vol C 4.2.6.8 and 6.1.1.4'
Al 0.0645 0.0514 6.4202 3.0387 1.9002 0.7426 1.5936 31.5472 1.9646 85.0886 1.1151 'International Tables Vol C 4.2.6.8 and 6.1.1.4'
S 0.1246 0.1234 6.9053 1.4679 5.2034 22.2151 1.4379 0.2536 1.5863 56.1720 0.8669 'International Tables Vol C 4.2.6.8 and 6.1.1.4'
Cl 0.1484 0.1585 11.4604 0.0104 7.1964 1.1662 6.2556 18.5194 1.6455 47.7784 -9.5574 'International Tables Vol C 4.2.6.8 and 6.1.1.4'

loop_
_geom_angle_atom_site_label_1
_geom_angle_site_symmetry_1
_geom_angle_atom_site_label_2
_geom_angle_atom_site_label_3
_geom_angle_site_symmetry_3
_geom_angle
_geom_angle_publ_flag
Cl1 . Al1 O1 6_554 123.17(11) yes
Cl1 . Al1 O1 . 123.17(11) yes
O1 6_554 Al1 O1 . 113.7(2) yes
N2 . S1 O2 . 108.8(2) yes
N2 . S1 O3 . 108.4(2) yes
O2 . S1 O3 . 116.7(3) yes
N2 . S1 C11 . 108.1(2) yes
O2 . S1 C11 . 109.9(3) yes
O3 . S1 C11 . 104.7(3) yes
Al1 . O1 C5 . 128.7(3) yes
C1 . N1 C2 . 116.5(4) yes
N1 . C1 C3 . 112.9(4) yes
N1 . C1 C10 . 111.8(4) yes
C3 . C1 C10 . 109.7(4) yes
N1 . C1 H2 . 105.7 no
C3 . C1 H2 . 107.1 no
C10 . C1 H2 . 109.4 no
N1 . C2 C6 . 127.5(4) yes
N1 . C2 H3 . 116.7 no
C6 . C2 H3 . 115.9 no
C1 . C3 N2 . 111.9(3) yes
C1 . C3 C7 . 109.4(4) yes
N2 . C3 C7 . 110.4(4) yes
C1 . C3 H4 . 109.5 no
N2 . C3 H4 . 106.8 no
C7 . C3 H4 . 108.7 no
C3 . N2 S1 . 121.4(3) yes
C3 . N2 H5 . 119.2 no
S1 . N2 H5 . 119.3 no
C15 . C4 H6 . 108.8 no
C15 . C4 H7 . 109.5 no
H6 . C4 H7 . 109.5 no
C15 . C4 H8 . 110.0 no
H6 . C4 H8 . 109.5 no
H7 . C4 H8 . 109.5 no
O1 . C5 C6 . 119.2(4) yes
O1 . C5 C12 . 122.0(4) yes
C6 . C5 C12 . 118.8(4) yes
C2 . C6 C5 . 123.3(4) yes
C2 . C6 C13 . 115.7(4) yes
C5 . C6 C13 . 121.0(4) yes
C3 . C7 C16 . 112.4(4) yes
C3 . C7 H9 . 110.1 no
C16 . C7 H9 . 110.5 no
C3 . C7 H10 . 109.2 no
C16 . C7 H10 . 109.3 no
H9 . C7 H10 . 105.1 no
C10 . C8 C16 . 109.7(4) yes
C10 . C8 H11 . 109.6 no
C16 . C8 H11 . 109.8 no
C10 . C8 H12 . 109.4 no
C16 . C8 H12 . 109.3 no
H11 . C8 H12 . 108.9 no
C15 . C9 H13 . 108.9 no
C15 . C9 H14 . 109.9 no
H13 . C9 H14 . 109.6 no
C15 . C9 H15 . 109.7 no
H13 . C9 H15 . 109.5 no
H14 . C9 H15 . 109.3 no
C8 . C10 C1 . 112.0(4) yes
C8 . C10 H16 . 109.6 no
C1 . C10 H16 . 109.6 no
C8 . C10 H17 . 109.6 no
C1 . C10 H17 . 108.9 no
H16 . C10 H17 . 107.0 no
S1 . C11 C19 . 115.8(5) yes
S1 . C11 C20 . 123.4(6) yes
C19 . C11 C20 . 120.9(6) yes
C5 . C12 C14 . 117.2(4) yes
C5 . C12 C15 . 123.0(4) yes
C14 . C12 C15 . 119.8(4) yes
C6 . C13 C17 . 121.4(5) yes
C6 . C13 H18 . 119.2 no
C17 . C13 H18 . 119.4 no
C12 . C14 C17 . 123.8(5) yes
C12 . C14 H19 . 118.3 no
C17 . C14 H19 . 117.9 no
C4 . C15 C12 . 109.6(4) yes
C4 . C15 C9 . 111.0(4) yes
C12 . C15 C9 . 108.3(4) yes
C4 . C15 C18 . 107.1(4) yes
C12 . C15 C18 . 113.3(4) yes
C9 . C15 C18 . 107.5(4) yes
C7 . C16 C8 . 111.8(4) yes
C7 . C16 H20 . 108.8 no
C8 . C16 H20 . 109.1 no
C7 . C16 H21 . 109.1 no
C8 . C16 H21 . 109.7 no
H20 . C16 H21 . 108.1 no
C14 . C17 C13 . 117.6(5) yes
C14 . C17 C23 . 120.3(6) yes
C13 . C17 C23 . 122.0(5) yes
C15 . C18 H22 . 109.6 no
C15 . C18 H23 . 109.6 no
H22 . C18 H23 . 109.4 no
C15 . C18 H24 . 109.5 no
H22 . C18 H24 . 109.3 no
H23 . C18 H24 . 109.5 no
C11 . C19 C21 . 117.9(6) yes
C11 . C19 H25 . 121.2 no
C21 . C19 H25 . 120.9 no
C11 . C20 C29 . 118.7(7) yes
C11 . C20 H26 . 121.5 no
C29 . C20 H26 . 119.8 no
C19 . C21 C22 . 121.3(7) yes
C19 . C21 H27 . 119.4 no
C22 . C21 H27 . 119.3 no
C21 . C22 C29 . 120.6(7) yes
C21 . C22 C36 . 120.6(9) yes
C29 . C22 C36 . 118.7(9) yes
C17 . C23 C25 . 111.9(7) yes
C17 . C23 C40 . 111.4(6) yes
C25 . C23 C40 . 114.0(8) yes
C17 . C23 C41 . 106.2(8) yes
C25 . C23 C41 . 120.1(9) yes
C40 . C23 C41 . 91.6(10) yes
C27 . C24 C28 . 123.2(8) yes
C27 . C24 H28 . 119.8 no
C28 . C24 H28 . 117.0 no
C23 . C25 H29 . 106.0 no
C23 . C25 H30 . 111.6 no
H29 . C25 H30 . 109.3 no
C23 . C25 H31 . 111.1 no
H29 . C25 H31 . 109.2 no
H30 . C25 H31 . 109.5 no
C30 8_554 C26 C30 . 121.1(11) yes
C30 8_554 C26 H32 . 119.5 no
C30 . C26 H32 . 119.5 no
C24 . C27 C32 . 115.2(8) yes
C24 . C27 H33 . 122.9 no
C32 . C27 H33 . 121.8 no
C24 . C28 C34 . 119.5(9) yes
C24 . C28 H52 . 122.5 no
C34 . C28 H52 . 118.0 no
C20 . C29 C22 . 120.5(7) yes
C20 . C29 H34 . 119.4 no
C22 . C29 H34 . 120.1 no
C26 . C30 C31 . 118.1(9) yes
C26 . C30 H35 . 120.3 no
C31 . C30 H35 . 121.5 no
C30 . C31 C37 . 122.7(10) yes
C30 . C31 H36 . 116.9 no
C37 . C31 H36 . 120.4 no
C27 . C32 C33 . 121.7(9) yes
C27 . C32 H37 . 118.6 no
C33 . C32 H37 . 119.7 no
C32 . C33 C34 . 120.4(8) yes
C32 . C33 H38 . 120.5 no
C34 . C33 H38 . 119.1 no
C33 . C34 C28 . 119.3(9) yes
C33 . C34 H53 . 121.6 no
C28 . C34 H53 . 119.1 no
C38 . C35 C39 . 118.0(10) yes
C38 . C35 H39 . 118.5 no
C39 . C35 H39 . 123.5 no
C22 . C36 H40 . 108.8 no
C22 . C36 H41 . 108.7 no
H40 . C36 H41 . 109.6 no
C22 . C36 H42 . 111.6 no
H40 . C36 H42 . 109.0 no
H41 . C36 H42 . 109.1 no
C31 . C37 C31 8_554 117.3(13) yes
C31 . C37 H43 . 121.3 no
C31 8_554 C37 H43 . 121.3 no
C35 . C38 C39 8_554 118.9(10) yes
C35 . C38 H44 . 122.2 no
C39 8_554 C38 H44 . 118.8 no
C35 . C39 C38 8_554 123.1(7) yes
C35 . C39 H45 . 117.8 no
C38 8_554 C39 H45 . 119.1 no
C23 . C40 H46 . 110.4 no
C23 . C40 H47 . 105.6 no
H46 . C40 H47 . 109.8 no
C23 . C40 H48 . 112.5 no
H46 . C40 H48 . 109.4 no
H47 . C40 H48 . 109.2 no
C23 . C41 H49 . 106.0 no
C23 . C41 H50 . 114.2 no
H49 . C41 H50 . 109.6 no
C23 . C41 H51 . 107.6 no
H49 . C41 H51 . 109.7 no
H50 . C41 H51 . 109.6 no

loop_
_geom_bond_atom_site_label_1
_geom_bond_atom_site_label_2
_geom_bond_site_symmetry_2
_geom_bond_distance
_geom_bond_publ_flag
Cl1 Al1 . 2.219(2) yes
Al1 O1 6_554 1.770(3) yes
Al1 O1 . 1.770(3) yes
S1 N2 . 1.629(4) yes
S1 O2 . 1.405(5) yes
S1 O3 . 1.486(4) yes
S1 C11 . 1.769(7) yes
O1 C5 . 1.334(5) yes
N1 C1 . 1.498(6) yes
N1 C2 . 1.280(6) yes
C1 C3 . 1.538(6) yes
C1 C10 . 1.522(7) yes
C1 H2 . 0.959 no
C2 C6 . 1.435(7) yes
C2 H3 . 0.960 no
C3 N2 . 1.460(6) yes
C3 C7 . 1.543(7) yes
C3 H4 . 0.960 no
N2 H5 . 0.869 no
C4 C15 . 1.543(6) yes
C4 H6 . 0.960 no
C4 H7 . 0.960 no
C4 H8 . 0.961 no
C5 C6 . 1.412(6) yes
C5 C12 . 1.409(6) yes
C6 C13 . 1.394(6) yes
C7 C16 . 1.500(8) yes
C7 H9 . 0.963 no
C7 H10 . 0.959 no
C8 C10 . 1.544(7) yes
C8 C16 . 1.499(8) yes
C8 H11 . 0.961 no
C8 H12 . 0.961 no
C9 C15 . 1.506(7) yes
C9 H13 . 0.958 no
C9 H14 . 0.960 no
C9 H15 . 0.962 no
C10 H16 . 0.961 no
C10 H17 . 0.959 no
C11 C19 . 1.404(9) yes
C11 C20 . 1.342(9) yes
C12 C14 . 1.395(7) yes
C12 C15 . 1.535(6) yes
C13 C17 . 1.347(8) yes
C13 H18 . 0.960 no
C14 C17 . 1.409(8) yes
C14 H19 . 0.960 no
C15 C18 . 1.535(7) yes
C16 H20 . 0.959 no
C16 H21 . 0.960 no
C17 C23 . 1.573(9) yes
C18 H22 . 0.962 no
C18 H23 . 0.959 no
C18 H24 . 0.960 no
C19 C21 . 1.394(10) yes
C19 H25 . 0.962 no
C20 C29 . 1.438(11) yes
C20 H26 . 0.963 no
C21 C22 . 1.354(11) yes
C21 H27 . 0.960 no
C22 C29 . 1.329(11) yes
C22 C36 . 1.534(12) yes
C23 C25 . 1.512(12) yes
C23 C40 . 1.538(12) yes
C23 C41 . 1.48(2) yes
C24 C27 . 1.390(8) yes
C24 C28 . 1.383(7) yes
C24 H28 . 0.963 no
C25 H29 . 0.962 no
C25 H30 . 0.959 no
C25 H31 . 0.960 no
C26 C30 8_554 1.387(6) yes
C26 C30 . 1.387(6) yes
C26 H32 . 0.963 no
C27 C32 . 1.386(8) yes
C27 H33 . 0.961 no
C28 C34 . 1.353(8) yes
C28 H52 . 0.962 no
C29 H34 . 0.960 no
C30 C31 . 1.389(12) yes
C30 H35 . 0.961 no
C31 C37 . 1.376(8) yes
C31 H36 . 0.961 no
C32 C33 . 1.379(8) yes
C32 H37 . 0.962 no
C33 C34 . 1.382(8) yes
C33 H38 . 0.960 no
C34 H53 . 0.964 no
C35 C38 . 1.388(8) yes
C35 C39 . 1.394(12) yes
C35 H39 . 0.961 no
C36 H40 . 0.960 no
C36 H41 . 0.959 no
C36 H42 . 0.966 no
C37 H43 . 0.955 no
C38 C39 8_554 1.380(8) yes
C38 H44 . 0.961 no
C39 H45 . 0.961 no
C40 H46 . 0.957 no
C40 H47 . 0.959 no
C40 H48 . 0.965 no
C41 H49 . 0.959 no
C41 H50 . 0.960 no
C41 H51 . 0.958 no
